data_4035745
loop_
_publ_author_name
'Ma, Tsz-Kan'
'Elliott, Daniel C.'
'Reid, Stephanie'
'White, Andrew J. P.'
'Parsons, Philip J.'
'Barrett, Anthony G. M.'

_publ_section_title
;
 Meroterpenoid Synthesis via Sequential Polyketide Aromatization and
 Cationic Polyene Cyclization: Total Syntheses of (+)-Hongoquercin A and B
 and Related Meroterpenoids.
;
_journal_issue 21
_journal_name_full 'The Journal of organic chemistry'
_journal_page_first 13276
_journal_page_last 13286
_journal_paper_doi 10.1021/acs.joc.8b02095
_journal_volume 83
_journal_year 2018
_chemical_formula_moiety 'C21 H28 O5'
_chemical_formula_sum 'C21 H28 O5'
_chemical_formula_weight 360.43
_space_group_crystal_system triclinic
_space_group_IT_number 2
_space_group_name_Hall '-P 1'
_space_group_name_H-M_alt 'P -1'
_atom_sites_solution_hydrogens mixed
_audit_creation_method SHELXL-2014/7
_cell_angle_alpha 94.713(4)
_cell_angle_beta 102.968(4)
_cell_angle_gamma 114.675(5)
_cell_formula_units_Z 2
_cell_length_a 8.8319(4)
_cell_length_b 10.1843(5)
_cell_length_c 12.0790(6)
_cell_measurement_reflns_used 5580
_cell_measurement_temperature 173(2)
_cell_measurement_theta_max 73.7180
_cell_measurement_theta_min 3.8140
_cell_volume 942.92(9)
_computing_cell_refinement 'CrysAlisPro, Agilent Technologies'
_computing_data_collection 'CrysAlisPro, Agilent Technologies'
_computing_data_reduction 'CrysAlisPro, Agilent Technologies'
_computing_molecular_graphics 'Bruker SHELXTL'
_computing_publication_material 'CIFTAB-2014 (Sheldrick, 2014)'
_computing_structure_refinement 'SHELXL-2014/7 (Sheldrick, 2014)'
_computing_structure_solution 'SHELXS-2014 (Sheldrick, 2014)'
_diffrn_ambient_temperature 173(2)
_diffrn_detector_area_resol_mean 10.4115
_diffrn_measured_fraction_theta_full 0.999
_diffrn_measured_fraction_theta_max 0.980
_diffrn_measurement_device_type 'Agilent Xcalibur PX Ultra A'
_diffrn_measurement_method 'omega scans'
_diffrn_radiation_type CuK\a
_diffrn_radiation_wavelength 1.54184
_diffrn_reflns_av_R_equivalents 0.0298
_diffrn_reflns_av_unetI/netI 0.0218
_diffrn_reflns_Laue_measured_fraction_full 0.999
_diffrn_reflns_Laue_measured_fraction_max 0.980
_diffrn_reflns_limit_h_max 10
_diffrn_reflns_limit_h_min -10
_diffrn_reflns_limit_k_max 12
_diffrn_reflns_limit_k_min -12
_diffrn_reflns_limit_l_max 14
_diffrn_reflns_limit_l_min -14
_diffrn_reflns_number 14928
_diffrn_reflns_point_group_measured_fraction_full 0.999
_diffrn_reflns_point_group_measured_fraction_max 0.980
_diffrn_reflns_theta_full 67.684
_diffrn_reflns_theta_max 73.859
_diffrn_reflns_theta_min 3.832
_diffrn_source 'Enhance Ultra (Cu) X-ray Source'
_exptl_absorpt_coefficient_mu 0.727
_exptl_absorpt_correction_T_max 0.936
_exptl_absorpt_correction_T_min 0.826
_exptl_absorpt_correction_type analytical
_exptl_absorpt_process_details
; 
CrysAlisPro, Agilent Technologies, 
Version 1.171.37.35 (release 13-08-2014 CrysAlis171 .NET) 
(compiled Aug 13 2014,18:06:01) 
Analytical numeric absorption correction using a multifaceted crystal 
model based on expressions derived by R.C. Clark & J.S. Reid. 
(Clark, R. C. & Reid, J. S. (1995). Acta Cryst. A51, 887-897) 
Empirical absorption correction using spherical harmonics, 
implemented in SCALE3 ABSPACK scaling algorithm. 
;
_exptl_crystal_colour Colourless
_exptl_crystal_density_diffrn 1.269
_exptl_crystal_description 'blocky needles'
_exptl_crystal_F_000 388
_exptl_crystal_size_max 0.37
_exptl_crystal_size_mid 0.17
_exptl_crystal_size_min 0.10
_refine_diff_density_max 0.252
_refine_diff_density_min -0.206
_refine_diff_density_rms 0.039
_refine_ls_extinction_method none
_refine_ls_goodness_of_fit_ref 1.025
_refine_ls_hydrogen_treatment mixed
_refine_ls_matrix_type full
_refine_ls_number_parameters 245
_refine_ls_number_reflns 3734
_refine_ls_number_restraints 1
_refine_ls_restrained_S_all 1.025
_refine_ls_R_factor_all 0.0572
_refine_ls_R_factor_gt 0.0431
_refine_ls_shift/su_max 0.002
_refine_ls_shift/su_mean 0.000
_refine_ls_structure_factor_coef Fsqd
_refine_ls_weighting_details 'w=1/[\s^2^(Fo^2^)+(0.0562P)^2^+0.2893P] where P=(Fo^2^+2Fc^2^)/3'
_refine_ls_weighting_scheme calc
_refine_ls_wR_factor_gt 0.1079
_refine_ls_wR_factor_ref 0.1192
_reflns_Friedel_coverage 0.000
_reflns_number_gt 2964
_reflns_number_total 3734
_reflns_threshold_expression 'I > 2\s(I)'
_cod_data_source_file jo8b02095_si_004.cif
_cod_data_source_block 41
_cod_original_cell_volume 942.91(9)
_cod_database_code 4035745
_shelx_shelxl_version_number 2014/7
_shelx_space_group_comment
; 
The symmetry employed for this shelxl refinement is uniquely defined 
by the following loop, which should always be used as a source of 
symmetry information in preference to the above space-group names. 
They are only intended as comments. 
;

loop_
_space_group_symop_operation_xyz
'x, y, z'
'-x, -y, -z'

loop_
_atom_site_label
_atom_site_type_symbol
_atom_site_fract_x
_atom_site_fract_y
_atom_site_fract_z
_atom_site_U_iso_or_equiv
_atom_site_adp_type
_atom_site_occupancy
_atom_site_site_symmetry_order
_atom_site_calc_flag
_atom_site_refinement_flags_posn
_atom_site_refinement_flags_adp
O1 O 0.03436(15) 0.19752(17) 0.04555(11) 0.0564(4) Uani 1 1 d . .
C1 C 0.1765(2) 0.22016(18) 0.10413(13) 0.0358(4) Uani 1 1 d . .
O2 O 0.31234(13) 0.28513(12) 0.05982(9) 0.0351(3) Uani 1 1 d . .
C3 C 0.47263(19) 0.27798(17) 0.10906(12) 0.0315(3) Uani 1 1 d . .
O4 O 0.52217(12) 0.31908(11) 0.23249(8) 0.0295(2) Uani 1 1 d . .
C5 C 0.39436(18) 0.24773(15) 0.28313(12) 0.0270(3) Uani 1 1 d . .
C6 C 0.45171(18) 0.24071(15) 0.39882(12) 0.0268(3) Uani 1 1 d . .
C7 C 0.64222(18) 0.30131(17) 0.46135(12) 0.0311(3) Uani 1 1 d . .
H7A H 0.6960 0.4104 0.4783 0.037 Uiso 1 1 calc R U
H7B H 0.7009 0.2704 0.4113 0.037 Uiso 1 1 calc R U
C8 C 0.66666(18) 0.24531(16) 0.57480(12) 0.0274(3) Uani 1 1 d . .
H8A H 0.6304 0.1377 0.5508 0.033 Uiso 1 1 calc R U
C9 C 0.85982(19) 0.31227(18) 0.65005(13) 0.0340(3) Uani 1 1 d . .
C10 C 0.86082(19) 0.23955(18) 0.75760(13) 0.0348(4) Uani 1 1 d . .
H10A H 0.8211 0.1319 0.7307 0.042 Uiso 1 1 calc R U
C11 C 0.7402(2) 0.25647(18) 0.82389(12) 0.0354(4) Uani 1 1 d . .
H11A H 0.7779 0.3624 0.8521 0.042 Uiso 1 1 calc R U
H11B H 0.7465 0.2092 0.8920 0.042 Uiso 1 1 calc R U
C12 C 0.55314(19) 0.18546(18) 0.74587(12) 0.0333(3) Uani 1 1 d . .
H12A H 0.5134 0.0784 0.7218 0.040 Uiso 1 1 calc R U
H12B H 0.4768 0.1986 0.7900 0.040 Uiso 1 1 calc R U
C13 C 0.53748(18) 0.25320(16) 0.63844(12) 0.0294(3) Uani 1 1 d . .
O14 O 0.36095(13) 0.15565(12) 0.56441(8) 0.0329(3) Uani 1 1 d . .
C15 C 0.32313(19) 0.17385(16) 0.45277(12) 0.0295(3) Uani 1 1 d . .
C16 C 0.14705(19) 0.11684(18) 0.39348(13) 0.0341(3) Uani 1 1 d . .
H16A H 0.0629 0.0713 0.4330 0.041 Uiso 1 1 calc R U
C17 C 0.09176(19) 0.12477(18) 0.27898(13) 0.0355(4) Uani 1 1 d . .
C18 C 0.21920(18) 0.19275(16) 0.22164(12) 0.0300(3) Uani 1 1 d . .
C19 C 0.6099(2) 0.3932(2) 0.06847(14) 0.0420(4) Uani 1 1 d . .
H19A H 0.5725 0.3775 -0.0163 0.063 Uiso 1 1 calc R U
H19B H 0.7191 0.3858 0.0934 0.063 Uiso 1 1 calc R U
H19C H 0.6276 0.4913 0.1018 0.063 Uiso 1 1 calc R U
C20 C 0.4503(2) 0.12411(19) 0.07317(15) 0.0429(4) Uani 1 1 d . .
H20A H 0.3527 0.0535 0.0962 0.064 Uiso 1 1 calc R U
H20B H 0.5568 0.1180 0.1112 0.064 Uiso 1 1 calc R U
H20C H 0.4268 0.1009 -0.0111 0.064 Uiso 1 1 calc R U
C21 C 0.9507(2) 0.48125(19) 0.68708(15) 0.0478(5) Uani 1 1 d . .
H21A H 0.9199 0.5248 0.6214 0.072 Uiso 1 1 calc R U
H21B H 1.0769 0.5164 0.7120 0.072 Uiso 1 1 calc R U
H21C H 0.9132 0.5103 0.7514 0.072 Uiso 1 1 calc R U
C22 C 0.9609(2) 0.2673(2) 0.57953(15) 0.0477(5) Uani 1 1 d . .
H22A H 0.8954 0.1619 0.5451 0.072 Uiso 1 1 calc R U
H22B H 1.0746 0.2872 0.6305 0.072 Uiso 1 1 calc R U
H22C H 0.9773 0.3242 0.5179 0.072 Uiso 1 1 calc R U
O23 O 1.03551(15) 0.30187(15) 0.82909(10) 0.0524(4) Uani 1 1 d D .
H23 H 1.034(3) 0.2692(6) 0.8960(3) 0.089(8) Uiso 1 1 d D .
C24 C 0.5435(2) 0.40416(19) 0.66657(15) 0.0425(4) Uani 1 1 d . .
H24A H 0.5397 0.4468 0.5967 0.064 Uiso 1 1 calc R U
H24B H 0.6512 0.4691 0.7271 0.064 Uiso 1 1 calc R U
H24C H 0.4434 0.3938 0.6939 0.064 Uiso 1 1 calc R U
C25 C -0.1009(2) 0.0601(3) 0.22072(16) 0.0553(5) Uani 1 1 d . .
H25A H -0.1292 0.1371 0.1930 0.083 Uiso 1 1 calc R U
H25B H -0.1649 0.0200 0.2763 0.083 Uiso 1 1 calc R U
H25C H -0.1337 -0.0190 0.1549 0.083 Uiso 1 1 calc R U

loop_
_atom_site_aniso_label
_atom_site_aniso_U_11
_atom_site_aniso_U_22
_atom_site_aniso_U_33
_atom_site_aniso_U_23
_atom_site_aniso_U_13
_atom_site_aniso_U_12
O1 0.0354(6) 0.0974(11) 0.0384(7) 0.0334(7) 0.0058(5) 0.0305(7)
C1 0.0332(8) 0.0458(9) 0.0282(8) 0.0121(7) 0.0053(6) 0.0183(7)
O2 0.0327(5) 0.0489(6) 0.0251(5) 0.0147(5) 0.0054(4) 0.0196(5)
C3 0.0317(7) 0.0421(8) 0.0189(7) 0.0063(6) 0.0021(5) 0.0174(7)
O4 0.0284(5) 0.0354(5) 0.0196(5) 0.0063(4) 0.0049(4) 0.0103(4)
C5 0.0288(7) 0.0289(7) 0.0235(7) 0.0070(6) 0.0072(5) 0.0131(6)
C6 0.0271(7) 0.0303(7) 0.0228(7) 0.0065(6) 0.0051(5) 0.0135(6)
C7 0.0277(7) 0.0396(8) 0.0227(7) 0.0100(6) 0.0053(6) 0.0123(6)
C8 0.0273(7) 0.0310(7) 0.0215(7) 0.0077(6) 0.0042(5) 0.0118(6)
C9 0.0281(7) 0.0432(9) 0.0267(7) 0.0161(6) 0.0047(6) 0.0122(6)
C10 0.0282(7) 0.0443(9) 0.0284(8) 0.0156(7) 0.0036(6) 0.0137(7)
C11 0.0358(8) 0.0411(9) 0.0232(7) 0.0119(6) 0.0042(6) 0.0126(7)
C12 0.0325(8) 0.0425(8) 0.0233(7) 0.0116(6) 0.0081(6) 0.0144(7)
C13 0.0287(7) 0.0360(8) 0.0215(7) 0.0063(6) 0.0044(5) 0.0138(6)
O14 0.0279(5) 0.0463(6) 0.0227(5) 0.0125(4) 0.0058(4) 0.0147(5)
C15 0.0322(7) 0.0362(8) 0.0232(7) 0.0092(6) 0.0071(6) 0.0181(6)
C16 0.0274(7) 0.0462(9) 0.0302(8) 0.0132(7) 0.0091(6) 0.0166(7)
C17 0.0283(7) 0.0457(9) 0.0317(8) 0.0120(7) 0.0058(6) 0.0166(7)
C18 0.0291(7) 0.0369(8) 0.0243(7) 0.0088(6) 0.0043(6) 0.0162(6)
C19 0.0372(8) 0.0567(11) 0.0263(8) 0.0138(7) 0.0081(6) 0.0152(8)
C20 0.0479(10) 0.0465(10) 0.0339(8) 0.0012(7) 0.0059(7) 0.0250(8)
C21 0.0407(9) 0.0451(10) 0.0347(9) 0.0166(7) -0.0027(7) 0.0032(8)
C22 0.0341(9) 0.0768(13) 0.0403(9) 0.0281(9) 0.0134(7) 0.0281(9)
O23 0.0305(6) 0.0792(9) 0.0370(6) 0.0314(6) 0.0016(5) 0.0154(6)
C24 0.0539(10) 0.0446(10) 0.0346(9) 0.0068(7) 0.0099(7) 0.0289(8)
C25 0.0287(8) 0.0895(15) 0.0409(10) 0.0253(10) 0.0065(7) 0.0196(9)

loop_
_atom_type_symbol
_atom_type_description
_atom_type_scat_dispersion_real
_atom_type_scat_dispersion_imag
_atom_type_scat_source
C C 0.0181 0.0091 'International Tables Vol C Tables 4.2.6.8 and 6.1.1.4'
H H 0.0000 0.0000 'International Tables Vol C Tables 4.2.6.8 and 6.1.1.4'
O O 0.0492 0.0322 'International Tables Vol C Tables 4.2.6.8 and 6.1.1.4'

loop_
_geom_angle_atom_site_label_1
_geom_angle_atom_site_label_2
_geom_angle_atom_site_label_3
_geom_angle
O1 C1 O2 117.13(13)
O1 C1 C18 126.48(15)
O2 C1 C18 116.28(12)
C1 O2 C3 119.06(11)
O4 C3 O2 109.81(12)
O4 C3 C19 106.78(12)
O2 C3 C19 106.52(12)
O4 C3 C20 110.44(12)
O2 C3 C20 109.76(12)
C19 C3 C20 113.41(14)
C5 O4 C3 115.09(11)
O4 C5 C6 115.66(12)
O4 C5 C18 120.60(12)
C6 C5 C18 123.68(13)
C15 C6 C5 116.25(13)
C15 C6 C7 122.04(12)
C5 C6 C7 121.70(12)
C6 C7 C8 110.36(11)
C7 C8 C13 110.47(11)
C7 C8 C9 113.86(11)
C13 C8 C9 115.62(12)
C22 C9 C21 108.27(14)
C22 C9 C10 108.27(13)
C21 C9 C10 110.57(13)
C22 C9 C8 107.88(13)
C21 C9 C8 114.82(13)
C10 C9 C8 106.84(11)
O23 C10 C11 111.57(13)
O23 C10 C9 107.81(12)
C11 C10 C9 112.78(13)
C10 C11 C12 110.40(12)
C13 C12 C11 111.47(12)
O14 C13 C24 106.13(12)
O14 C13 C12 104.11(11)
C24 C13 C12 111.63(13)
O14 C13 C8 108.08(11)
C24 C13 C8 116.22(13)
C12 C13 C8 109.83(12)
C15 O14 C13 116.42(11)
O14 C15 C6 122.30(13)
O14 C15 C16 116.21(12)
C6 C15 C16 121.45(13)
C17 C16 C15 121.79(14)
C16 C17 C18 118.22(13)
C16 C17 C25 118.66(14)
C18 C17 C25 123.13(14)
C5 C18 C17 118.60(13)
C5 C18 C1 118.29(13)
C17 C18 C1 122.86(13)

loop_
_geom_bond_atom_site_label_1
_geom_bond_atom_site_label_2
_geom_bond_distance
O1 C1 1.2091(19)
C1 O2 1.3595(18)
C1 C18 1.465(2)
O2 C3 1.4417(17)
C3 O4 1.4287(16)
C3 C19 1.503(2)
C3 C20 1.508(2)
O4 C5 1.3692(16)
C5 C6 1.3940(19)
C5 C18 1.3968(19)
C6 C15 1.392(2)
C6 C7 1.5062(19)
C7 C8 1.5323(18)
C8 C13 1.536(2)
C8 C9 1.5597(19)
C9 C22 1.533(2)
C9 C21 1.538(2)
C9 C10 1.5475(19)
C10 O23 1.4224(17)
C10 C11 1.523(2)
C11 C12 1.527(2)
C12 C13 1.5249(19)
C13 O14 1.4672(17)
C13 C24 1.523(2)
O14 C15 1.3620(16)
C15 C16 1.395(2)
C16 C17 1.381(2)
C17 C18 1.416(2)
C17 C25 1.508(2)

loop_
_geom_hbond_atom_site_label_D
_geom_hbond_atom_site_label_H
_geom_hbond_atom_site_label_A
_geom_hbond_distance_DH
_geom_hbond_distance_HA
_geom_hbond_distance_DA
_geom_hbond_angle_DHA
_geom_hbond_site_symmetry_A
O23 H23 O1 0.9000(1) 2.0027(16) 2.9026(16) 179(2) 1_656
